data_7100531
loop_
_publ_author_name
'Abram, U.'
'Yegen, E.'
'Hagenbach, A.'

_publ_section_title
;
 [TcCl4(H2O)2] and [Cl3(H2O)2TcOTc(H2O)2Cl3] -- Two Molecular Intermediates
 of the Hydrolysis of Technetium(IV)
;
_journal_coden_ASTM CHCOFS
_journal_issue 44
_journal_name_full
;
 Chemical Communications (Cambridge, United Kingdom)
;
_journal_page_first 5575
_journal_page_last 5577
_journal_paper_doi 10.1039/b509686c
_journal_year 2005
_chemical_formula_moiety 'TcCl4H2O x 2dioxane'
_chemical_formula_sum 'C8 H20 Cl4 O6 Tc'
_chemical_formula_weight 452.04
_chemical_name_common 'cis-Diaquatetrachlorotechnetium(IV) dioxane solvate'
_space_group_IT_number 43
_symmetry_cell_setting orthorhombic
_symmetry_space_group_name_Hall 'F 2 -2d'
_symmetry_space_group_name_H-M 'F d d 2'
_cell_angle_alpha 90.00
_cell_angle_beta 90.00
_cell_angle_gamma 90.00
_cell_formula_units_Z 8
_cell_length_a 18.495(8)
_cell_length_b 25.730(5)
_cell_length_c 7.023(5)
_cell_measurement_temperature 173(2)
_cell_volume 3342(3)
_diffrn_ambient_temperature 173(2)
_exptl_crystal_density_diffrn 1.797
_cod_database_code 7100531

loop_
_symmetry_equiv_pos_as_xyz
'x, y, z'
'-x, -y, z'
'-x+1/4, y+1/4, z+1/4'
'x+3/4, -y+3/4, z+1/4'
'x, y+1/2, z+1/2'
'-x, -y+1/2, z+1/2'
'-x+1/4, y+3/4, z+3/4'
'x+3/4, -y+5/4, z+3/4'
'x+1/2, y, z+1/2'
'-x+1/2, -y, z+1/2'
'-x+3/4, y+1/4, z+3/4'
'x+5/4, -y+3/4, z+3/4'
'x+1/2, y+1/2, z'
'-x+1/2, -y+1/2, z'
'-x+3/4, y+3/4, z+1/4'
'x+5/4, -y+5/4, z+1/4'

loop_
_atom_site_label
_atom_site_type_symbol
_atom_site_fract_x
_atom_site_fract_y
_atom_site_fract_z
_atom_site_U_iso_or_equiv
_atom_site_adp_type
_atom_site_occupancy
_atom_site_symmetry_multiplicity
_atom_site_calc_flag
_atom_site_refinement_flags
_atom_site_disorder_assembly
_atom_site_disorder_group
Tc Tc 0.2500 -0.2500 -0.29292(11) 0.0273(3) Uani 1 2 d S . .
Cl1 Cl 0.16033(9) -0.31323(11) -0.3197(3) 0.0403(6) Uani 1 1 d . . .
Cl2 Cl 0.18367(11) -0.20541(19) -0.0728(5) 0.0828(15) Uani 1 1 d . . .
O10 O 0.1964(3) -0.2108(4) -0.5132(12) 0.051(3) Uani 1 1 d . . .
H10B H 0.2090 -0.1745 -0.5096 0.077 Uiso 1 1 d . . .
H10C H 0.1448 -0.2141 -0.4954 0.077 Uiso 1 1 d . . .
O1 O 0.0593(3) -0.2088(3) -0.5992(7) 0.0328(18) Uani 1 1 d . . .
C2 C 0.0018(4) -0.2173(5) -0.4625(12) 0.035(2) Uani 1 1 d . . .
H2A H 0.0095 -0.2502 -0.3985 0.041 Uiso 1 1 calc R . .
H2B H -0.0441 -0.2192 -0.5290 0.041 Uiso 1 1 calc R . .
C3 C -0.0015(4) -0.1744(5) -0.3165(12) 0.038(3) Uani 1 1 d . . .
H3A H -0.0415 -0.1805 -0.2303 0.046 Uiso 1 1 calc R . .
H3B H 0.0428 -0.1741 -0.2426 0.046 Uiso 1 1 calc R . .
O4 O -0.0106(3) -0.1259(3) -0.4098(9) 0.0352(19) Uani 1 1 d . . .
C5 C 0.0482(4) -0.1181(4) -0.5391(15) 0.036(2) Uani 1 1 d . . .
H5A H 0.0934 -0.1187 -0.4694 0.044 Uiso 1 1 calc R . .
H5B H 0.0435 -0.0842 -0.5987 0.044 Uiso 1 1 calc R . .
C6 C 0.0492(5) -0.1590(6) -0.6884(12) 0.036(3) Uani 1 1 d . . .
H6A H 0.0041 -0.1587 -0.7585 0.043 Uiso 1 1 calc R . .
H6B H 0.0883 -0.1524 -0.7773 0.043 Uiso 1 1 calc R . .

loop_
_atom_site_aniso_label
_atom_site_aniso_U_11
_atom_site_aniso_U_22
_atom_site_aniso_U_33
_atom_site_aniso_U_23
_atom_site_aniso_U_13
_atom_site_aniso_U_12
Tc 0.0206(3) 0.0331(7) 0.0283(4) 0.000 0.000 0.0030(5)
Cl1 0.0302(9) 0.036(2) 0.0548(13) 0.0031(12) 0.0115(9) -0.0053(8)
Cl2 0.0323(11) 0.132(4) 0.084(2) -0.076(3) 0.0084(13) -0.0040(13)
O10 0.029(3) 0.044(7) 0.081(5) 0.029(5) -0.020(3) -0.007(3)
O1 0.029(3) 0.035(6) 0.035(3) 0.000(3) 0.000(2) 0.001(3)
C2 0.031(4) 0.027(9) 0.046(4) 0.002(4) 0.002(4) 0.001(4)
C3 0.031(4) 0.043(9) 0.041(5) -0.003(4) 0.003(4) 0.003(3)
O4 0.032(3) 0.026(7) 0.048(3) -0.002(3) -0.001(2) 0.005(3)
C5 0.031(4) 0.029(8) 0.049(4) 0.002(5) -0.002(4) 0.005(3)
C6 0.038(4) 0.039(10) 0.032(4) 0.003(4) -0.001(3) 0.004(4)

loop_
_geom_bond_atom_site_label_1
_geom_bond_atom_site_label_2
_geom_bond_distance
_geom_bond_site_symmetry_2
_geom_bond_publ_flag
Tc O10 2.096(7) . ?
Tc O10 2.096(7) 14_545 ?
Tc Cl2 2.283(3) 14_545 ?
Tc Cl2 2.283(3) . ?
Tc Cl1 2.331(2) . ?
Tc Cl1 2.331(2) 14_545 ?
O10 H10B 0.9625 . ?
O10 H10C 0.9654 . ?
O1 C6 1.438(15) . ?
O1 C2 1.450(10) . ?
C2 C3 1.506(15) . ?
C2 H2A 0.9700 . ?
C2 H2B 0.9700 . ?
C3 O4 1.421(15) . ?
C3 H3A 0.9700 . ?
C3 H3B 0.9700 . ?
O4 C5 1.430(10) . ?
C5 C6 1.487(16) . ?
C5 H5A 0.9700 . ?
C5 H5B 0.9700 . ?
C6 H6A 0.9700 . ?
C6 H6B 0.9700 . ?
